data_7232855
loop_
_publ_author_name
'Tajima, Tomoyuki'
'Sanda, Rai'
'Nishihara, Katsuya'
'Shirai, Hitoshi'
'Okuda, Yasuhiro'
'Orita, Akihiro'
'Takaguchi, Yutaka'

_publ_section_title
;
 Disproportionation-induced solid-state fluorescence in
 6,13-dihydropentacenes
;
_journal_issue 30
_journal_name_full 'RSC Advances'
_journal_page_first 17035
_journal_paper_doi 10.1039/C9RA03297E
_journal_volume 9
_journal_year 2019
_chemical_formula_moiety '2 (C38 H38 N2 O4), C4 H8 O'
_chemical_formula_sum 'C80 H84 N4 O9'
_chemical_formula_weight 1245.51
_space_group_crystal_system triclinic
_space_group_IT_number 2
_space_group_name_Hall '-P 1'
_space_group_name_H-M_alt 'P -1'
_symmetry_space_group_name_Hall '-P 1'
_symmetry_space_group_name_H-M 'P -1'
_atom_sites_solution_hydrogens geom
_audit_block_doi 10.5517/ccdc.csd.cc22588t
_audit_creation_method SHELXL-2014/7
_audit_update_record
;
2019-04-23 deposited with the CCDC.    2019-05-17 downloaded from the CCDC.
;
_cell_angle_alpha 85.587(10)
_cell_angle_beta 88.775(17)
_cell_angle_gamma 87.293(12)
_cell_formula_units_Z 1
_cell_length_a 4.483(3)
_cell_length_b 16.5290(10)
_cell_length_c 21.775(13)
_cell_measurement_reflns_used 4772
_cell_measurement_temperature 110(2)
_cell_measurement_theta_max 30.6
_cell_measurement_theta_min 2.2
_cell_volume 1606.7(14)
_computing_cell_refinement CrystalClear
_computing_data_collection CrystalClear
_computing_data_reduction CrystalClear
_computing_structure_refinement 'SHELXL-2014 (Sheldrick, 2014)'
_computing_structure_solution 'SHELXS-97 (Sheldrick, 1990)'
_diffrn_ambient_temperature 110(2)
_diffrn_measured_fraction_theta_full 0.991
_diffrn_measured_fraction_theta_max 0.991
_diffrn_measurement_device_type 'Rigaku Saturn724'
_diffrn_measurement_method \w
_diffrn_radiation_type MoK\a
_diffrn_radiation_wavelength 0.71075
_diffrn_reflns_av_R_equivalents 0.0488
_diffrn_reflns_av_unetI/netI 0.0653
_diffrn_reflns_Laue_measured_fraction_full 0.991
_diffrn_reflns_Laue_measured_fraction_max 0.991
_diffrn_reflns_limit_h_max 5
_diffrn_reflns_limit_h_min -5
_diffrn_reflns_limit_k_max 19
_diffrn_reflns_limit_k_min -19
_diffrn_reflns_limit_l_max 25
_diffrn_reflns_limit_l_min -25
_diffrn_reflns_number 13372
_diffrn_reflns_point_group_measured_fraction_full 0.991
_diffrn_reflns_point_group_measured_fraction_max 0.991
_diffrn_reflns_theta_full 24.999
_diffrn_reflns_theta_max 24.999
_diffrn_reflns_theta_min 1.608
_diffrn_source 'fine-focus sealed tube'
_exptl_absorpt_coefficient_mu 0.084
_exptl_absorpt_correction_type none
_exptl_crystal_colour colorless
_exptl_crystal_density_diffrn 1.287
_exptl_crystal_density_method 'not measured'
_exptl_crystal_description Prism
_exptl_crystal_F_000 664
_exptl_crystal_size_max 0.300
_exptl_crystal_size_mid 0.040
_exptl_crystal_size_min 0.040
_refine_diff_density_max 0.234
_refine_diff_density_min -0.331
_refine_diff_density_rms 0.049
_refine_ls_extinction_method none
_refine_ls_goodness_of_fit_ref 1.031
_refine_ls_hydrogen_treatment constr
_refine_ls_matrix_type full
_refine_ls_number_parameters 437
_refine_ls_number_reflns 5619
_refine_ls_number_restraints 0
_refine_ls_restrained_S_all 1.031
_refine_ls_R_factor_all 0.0648
_refine_ls_R_factor_gt 0.0450
_refine_ls_shift/su_max 0.000
_refine_ls_shift/su_mean 0.000
_refine_ls_structure_factor_coef Fsqd
_refine_ls_weighting_details 'w=1/[\s^2^(Fo^2^)+(0.0417P)^2^+0.1000P] where P=(Fo^2^+2Fc^2^)/3'
_refine_ls_weighting_scheme calc
_refine_ls_wR_factor_gt 0.0976
_refine_ls_wR_factor_ref 0.1036
_reflns_Friedel_coverage 0.000
_reflns_number_gt 4041
_reflns_number_total 5619
_reflns_threshold_expression 'I > 2\s(I)'
_cod_data_source_file c9ra03297e2.cif
_cod_data_source_block 3av
_cod_database_code 7232855
_shelx_shelxl_version_number 2014/7
_shelx_space_group_comment
;
The symmetry employed for this shelxl refinement is uniquely defined
by the following loop, which should always be used as a source of
symmetry information in preference to the above space-group names.
They are only intended as comments.
;
_shelx_estimated_absorpt_t_min 0.975
_shelx_estimated_absorpt_t_max 0.997

loop_
_space_group_symop_operation_xyz
'x, y, z'
'-x, -y, -z'

loop_
_atom_site_label
_atom_site_type_symbol
_atom_site_fract_x
_atom_site_fract_y
_atom_site_fract_z
_atom_site_U_iso_or_equiv
_atom_site_adp_type
_atom_site_occupancy
_atom_site_site_symmetry_order
_atom_site_calc_flag
_atom_site_refinement_flags_posn
_atom_site_refinement_flags_adp
_atom_site_refinement_flags_occupancy
_atom_site_disorder_assembly
_atom_site_disorder_group
C1 C 0.2392(4) 0.57459(11) 0.33123(8) 0.0136(4) Uani 1 1 d . . . . .
C2 C 0.2668(4) 0.65380(11) 0.34457(8) 0.0144(4) Uani 1 1 d . . . . .
H2 H 0.1703 0.6963 0.3194 0.017 Uiso 1 1 calc R U . . .
C3 C 0.4355(4) 0.67335(11) 0.39488(8) 0.0134(4) Uani 1 1 d . . . . .
C4 C 0.4740(4) 0.75590(11) 0.40781(8) 0.0142(4) Uani 1 1 d . . . . .
H4 H 0.3758 0.7994 0.3840 0.017 Uiso 1 1 calc R U . . .
C5 C 0.6529(4) 0.77075(11) 0.45460(8) 0.0132(4) Uani 1 1 d . . . . .
C6 C 0.7991(4) 0.70742(11) 0.49197(8) 0.0135(4) Uani 1 1 d . . . . .
C7 C 0.7665(4) 0.62773(11) 0.48193(8) 0.0141(4) Uani 1 1 d . . . . .
H7 H 0.8642 0.5856 0.5072 0.017 Uiso 1 1 calc R U . . .
C8 C 0.5831(4) 0.60932(11) 0.43283(8) 0.0135(4) Uani 1 1 d . . . . .
C9 C 0.5445(4) 0.52791(11) 0.41869(8) 0.0135(4) Uani 1 1 d . . . . .
H9 H 0.6367 0.4846 0.4437 0.016 Uiso 1 1 calc R U . . .
C14 C 0.6219(4) 0.44267(11) 0.09128(8) 0.0147(4) Uani 1 1 d . . . . .
H14 H 0.5317 0.4845 0.0645 0.018 Uiso 1 1 calc R U . . .
C15 C 0.8266(4) 0.38750(11) 0.06925(8) 0.0139(4) Uani 1 1 d . . . . .
C16 C 0.9613(4) 0.32413(11) 0.10818(8) 0.0145(4) Uani 1 1 d . . . . .
C17 C 0.8965(4) 0.31560(11) 0.16976(8) 0.0153(4) Uani 1 1 d . . . . .
H17 H 0.9902 0.2731 0.1954 0.018 Uiso 1 1 calc R U . . .
C21 C 0.0839(4) 0.55069(11) 0.27455(8) 0.0146(4) Uani 1 1 d . . . . .
H21 H 0.0460 0.5991 0.2457 0.017 Uiso 1 1 calc R U . . .
H21A H -0.1104 0.5275 0.2866 0.017 Uiso 1 1 calc R U . . .
C22 C 0.3445(4) 0.42466(11) 0.35116(8) 0.0154(4) Uani 1 1 d . . . . .
H22 H 0.4840 0.3864 0.3747 0.019 Uiso 1 1 calc R U . . .
H22A H 0.1383 0.4076 0.3600 0.019 Uiso 1 1 calc R U . . .
C23 C 0.7441(4) 0.84947(11) 0.47595(8) 0.0147(4) Uani 1 1 d . . . . .
N1 N 0.9341(3) 0.82908(9) 0.52567(7) 0.0135(3) Uani 1 1 d . . . . .
C24 C 0.9811(4) 0.74531(11) 0.53746(8) 0.0151(4) Uani 1 1 d . . . . .
O1 O 0.6761(3) 0.91818(8) 0.45552(6) 0.0188(3) Uani 1 1 d . . . . .
O2 O 1.1427(3) 0.71252(8) 0.57735(6) 0.0188(3) Uani 1 1 d . . . . .
O3 O 0.8979(3) 0.42322(8) -0.04133(6) 0.0192(3) Uani 1 1 d . . . . .
C25 C 0.9514(4) 0.38081(11) 0.00607(9) 0.0157(4) Uani 1 1 d . . . . .
N2 N 1.1520(3) 0.31341(9) 0.00963(7) 0.0160(4) Uani 1 1 d . . . . .
C26 C 1.1722(4) 0.27635(12) 0.06958(9) 0.0165(4) Uani 1 1 d . . . . .
O4 O 1.3347(3) 0.21747(8) 0.08447(6) 0.0236(3) Uani 1 1 d . . . . .
C18 C 0.6848(4) 0.37186(11) 0.19480(8) 0.0139(4) Uani 1 1 d . . . . .
C13 C 0.5475(4) 0.43583(11) 0.15518(8) 0.0138(4) Uani 1 1 d . . . . .
C19 C 0.6107(4) 0.36769(11) 0.25875(8) 0.0148(4) Uani 1 1 d . . . . .
H19 H 0.6983 0.3252 0.2853 0.018 Uiso 1 1 calc R U . . .
C12 C 0.3459(4) 0.49317(11) 0.18154(8) 0.0143(4) Uani 1 1 d . . . . .
H12 H 0.2538 0.5357 0.1557 0.017 Uiso 1 1 calc R U . . .
C20 C 0.4141(4) 0.42408(11) 0.28289(8) 0.0135(4) Uani 1 1 d . . . . .
C10 C 0.3773(4) 0.51060(11) 0.36980(8) 0.0136(4) Uani 1 1 d . . . . .
C11 C 0.2821(4) 0.48817(11) 0.24347(8) 0.0134(4) Uani 1 1 d . . . . .
C27 C 0.8757(4) 0.93086(11) 0.60474(8) 0.0161(4) Uani 1 1 d . . . . .
H27 H 0.6917 0.9524 0.5837 0.019 Uiso 1 1 calc R U . . .
H27A H 0.9763 0.9775 0.6196 0.019 Uiso 1 1 calc R U . . .
C28 C 1.0817(4) 0.89064(11) 0.55800(9) 0.0168(4) Uani 1 1 d . . . . .
H28 H 1.1539 0.9330 0.5273 0.020 Uiso 1 1 calc R U . . .
H28A H 1.2577 0.8647 0.5796 0.020 Uiso 1 1 calc R U . . .
C29 C 0.7881(4) 0.87392(11) 0.66043(8) 0.0166(4) Uani 1 1 d . . . . .
H29 H 0.6783 0.8285 0.6461 0.020 Uiso 1 1 calc R U . . .
H29A H 0.9712 0.8507 0.6809 0.020 Uiso 1 1 calc R U . . .
C30 C 0.5926(4) 0.91809(11) 0.70695(9) 0.0176(4) Uani 1 1 d . . . . .
H30 H 0.6991 0.9653 0.7191 0.021 Uiso 1 1 calc R U . . .
H30A H 0.4064 0.9392 0.6865 0.021 Uiso 1 1 calc R U . . .
C31 C 0.5104(5) 0.86546(12) 0.76499(9) 0.0206(5) Uani 1 1 d . . . . .
H31 H 0.4007 0.8187 0.7530 0.025 Uiso 1 1 calc R U . . .
H31A H 0.6962 0.8438 0.7853 0.025 Uiso 1 1 calc R U . . .
C32 C 0.3189(5) 0.91114(13) 0.81101(9) 0.0257(5) Uani 1 1 d . . . . .
H32 H 0.2738 0.8743 0.8471 0.039 Uiso 1 1 calc R U . . .
H32A H 0.4279 0.9568 0.8239 0.039 Uiso 1 1 calc R U . . .
H32B H 0.1322 0.9316 0.7916 0.039 Uiso 1 1 calc R U . . .
C33 C 1.3294(4) 0.28725(12) -0.04332(8) 0.0187(4) Uani 1 1 d . . . . .
H33 H 1.4898 0.2479 -0.0283 0.022 Uiso 1 1 calc R U . . .
H33A H 1.4253 0.3349 -0.0642 0.022 Uiso 1 1 calc R U . . .
C34 C 1.1444(4) 0.24818(13) -0.08979(9) 0.0206(5) Uani 1 1 d . . . . .
H34 H 0.9860 0.2877 -0.1055 0.025 Uiso 1 1 calc R U . . .
H34A H 1.0464 0.2008 -0.0691 0.025 Uiso 1 1 calc R U . . .
C35 C 1.3359(4) 0.22066(13) -0.14363(9) 0.0213(5) Uani 1 1 d . . . . .
H35 H 1.4908 0.1802 -0.1277 0.026 Uiso 1 1 calc R U . . .
H35A H 1.4388 0.2679 -0.1633 0.026 Uiso 1 1 calc R U . . .
C36 C 1.1562(4) 0.18319(12) -0.19233(9) 0.0200(5) Uani 1 1 d . . . . .
H36 H 1.0498 0.1367 -0.1725 0.024 Uiso 1 1 calc R U . . .
H36A H 1.0040 0.2240 -0.2088 0.024 Uiso 1 1 calc R U . . .
C37 C 1.3475(4) 0.15392(12) -0.24572(9) 0.0205(5) Uani 1 1 d . . . . .
H37 H 1.4994 0.1129 -0.2293 0.025 Uiso 1 1 calc R U . . .
H37A H 1.4542 0.2004 -0.2656 0.025 Uiso 1 1 calc R U . . .
C38 C 1.1666(4) 0.11674(12) -0.29425(9) 0.0204(5) Uani 1 1 d . . . . .
H38 H 1.3009 0.0991 -0.3272 0.031 Uiso 1 1 calc R U . . .
H38A H 1.0640 0.0699 -0.2752 0.031 Uiso 1 1 calc R U . . .
H38B H 1.0188 0.1574 -0.3115 0.031 Uiso 1 1 calc R U . . .
C49 C 0.930(3) -0.0121(6) 0.0412(4) 0.076(3) Uani 0.5 1 d . . P A -2
H39 H 0.7680 -0.0407 0.0640 0.091 Uiso 0.5 1 calc R U P A -2
H40 H 1.1052 -0.0123 0.0683 0.091 Uiso 0.5 1 calc R U P A -2
C44 C 0.836(3) 0.0672(9) 0.0217(5) 0.069(3) Uani 0.5 1 d . . P A -2
H41 H 0.9954 0.1048 0.0288 0.083 Uiso 0.5 1 calc R U P A -2
H42 H 0.6563 0.0837 0.0456 0.083 Uiso 0.5 1 calc R U P A -2
O5 O 0.7694(7) 0.0712(2) -0.04280(15) 0.0401(8) Uiso 0.5 1 d . . P A -2
C46 C 0.957(2) 0.0091(6) -0.0669(4) 0.064(3) Uani 0.5 1 d . . P A -2
H43 H 1.1472 0.0319 -0.0824 0.077 Uiso 0.5 1 calc R U P A -2
H44 H 0.8582 -0.0135 -0.1015 0.077 Uiso 0.5 1 calc R U P A -2
C47 C 1.016(3) -0.0536(8) -0.0192(6) 0.083(4) Uani 0.5 1 d . . P A -2
H45 H 1.2291 -0.0721 -0.0196 0.099 Uiso 0.5 1 calc R U P A -2
H46 H 0.8917 -0.1007 -0.0238 0.099 Uiso 0.5 1 calc R U P A -2

loop_
_atom_site_aniso_label
_atom_site_aniso_U_11
_atom_site_aniso_U_22
_atom_site_aniso_U_33
_atom_site_aniso_U_23
_atom_site_aniso_U_13
_atom_site_aniso_U_12
C1 0.0105(9) 0.0161(10) 0.0141(10) -0.0010(8) 0.0030(8) -0.0011(8)
C2 0.0135(10) 0.0165(10) 0.0127(10) 0.0009(8) 0.0015(8) 0.0011(8)
C3 0.0116(9) 0.0152(10) 0.0133(10) -0.0011(8) 0.0037(8) 0.0008(8)
C4 0.0139(10) 0.0145(10) 0.0139(10) 0.0000(8) 0.0017(8) 0.0011(8)
C5 0.0129(9) 0.0132(10) 0.0131(10) -0.0001(8) 0.0036(8) 0.0000(8)
C6 0.0124(9) 0.0153(10) 0.0125(10) -0.0001(8) 0.0026(8) 0.0009(8)
C7 0.0136(10) 0.0153(10) 0.0128(10) 0.0018(8) 0.0022(8) 0.0013(8)
C8 0.0145(10) 0.0141(10) 0.0117(10) -0.0003(8) 0.0063(8) -0.0012(8)
C9 0.0148(10) 0.0130(10) 0.0119(10) 0.0025(8) 0.0022(8) 0.0010(8)
C14 0.0163(10) 0.0134(10) 0.0145(10) -0.0008(8) -0.0014(8) -0.0027(8)
C15 0.0154(10) 0.0141(10) 0.0128(10) -0.0015(8) -0.0021(8) -0.0042(8)
C16 0.0143(10) 0.0141(10) 0.0160(10) -0.0051(8) -0.0020(8) -0.0019(8)
C17 0.0165(10) 0.0122(10) 0.0173(10) -0.0003(8) -0.0011(8) -0.0026(8)
C21 0.0125(10) 0.0168(10) 0.0144(10) -0.0016(8) 0.0001(8) -0.0003(8)
C22 0.0165(10) 0.0146(10) 0.0154(10) -0.0013(8) 0.0021(8) -0.0028(8)
C23 0.0138(10) 0.0160(11) 0.0141(10) -0.0014(8) 0.0033(8) -0.0001(8)
N1 0.0137(8) 0.0126(8) 0.0146(8) -0.0013(6) -0.0013(7) -0.0019(7)
C24 0.0134(10) 0.0160(10) 0.0157(10) -0.0005(8) 0.0029(8) -0.0005(8)
O1 0.0233(8) 0.0131(7) 0.0195(7) 0.0008(6) 0.0009(6) 0.0005(6)
O2 0.0194(7) 0.0168(7) 0.0198(7) 0.0006(6) -0.0055(6) -0.0002(6)
O3 0.0225(7) 0.0210(8) 0.0140(7) -0.0011(6) 0.0010(6) -0.0007(6)
C25 0.0138(10) 0.0180(10) 0.0158(10) -0.0030(9) -0.0010(8) -0.0049(8)
N2 0.0148(8) 0.0210(9) 0.0125(8) -0.0042(7) 0.0009(7) 0.0017(7)
C26 0.0146(10) 0.0190(11) 0.0164(10) -0.0034(8) -0.0020(8) -0.0016(9)
O4 0.0240(8) 0.0248(8) 0.0214(8) -0.0039(6) -0.0015(6) 0.0096(7)
C18 0.0139(10) 0.0109(10) 0.0172(10) -0.0012(8) -0.0001(8) -0.0036(8)
C13 0.0135(9) 0.0130(10) 0.0155(10) -0.0021(8) -0.0008(8) -0.0040(8)
C19 0.0163(10) 0.0111(10) 0.0172(10) 0.0001(8) -0.0016(8) -0.0032(8)
C12 0.0133(10) 0.0127(10) 0.0167(10) 0.0004(8) -0.0033(8) -0.0010(8)
C20 0.0138(9) 0.0134(10) 0.0138(10) -0.0010(8) 0.0002(8) -0.0054(8)
C10 0.0141(10) 0.0147(10) 0.0117(10) -0.0002(8) 0.0061(8) -0.0013(8)
C11 0.0116(9) 0.0135(10) 0.0157(10) -0.0018(8) -0.0008(8) -0.0045(8)
C27 0.0164(10) 0.0151(10) 0.0174(10) -0.0030(8) -0.0040(8) -0.0021(8)
C28 0.0158(10) 0.0149(10) 0.0203(11) -0.0021(8) -0.0027(8) -0.0049(8)
C29 0.0179(10) 0.0163(10) 0.0158(10) -0.0009(8) -0.0034(8) -0.0016(8)
C30 0.0186(10) 0.0148(10) 0.0194(11) -0.0007(8) -0.0027(8) -0.0010(8)
C31 0.0244(11) 0.0172(11) 0.0199(11) -0.0002(8) -0.0013(9) 0.0005(9)
C32 0.0294(12) 0.0259(12) 0.0207(11) 0.0025(9) 0.0013(9) 0.0024(10)
C33 0.0155(10) 0.0262(11) 0.0151(10) -0.0061(8) 0.0034(8) -0.0003(9)
C34 0.0161(10) 0.0282(12) 0.0184(11) -0.0078(9) 0.0013(9) -0.0016(9)
C35 0.0172(10) 0.0286(12) 0.0189(11) -0.0064(9) 0.0025(9) -0.0023(9)
C36 0.0157(10) 0.0266(11) 0.0183(11) -0.0044(9) 0.0002(8) -0.0019(9)
C37 0.0197(11) 0.0235(11) 0.0190(11) -0.0053(9) 0.0032(9) -0.0041(9)
C38 0.0235(11) 0.0186(11) 0.0195(11) -0.0043(8) 0.0007(9) 0.0008(9)
C49 0.126(10) 0.049(5) 0.054(6) -0.013(5) 0.031(6) -0.022(6)
C44 0.103(9) 0.086(7) 0.016(4) -0.002(4) -0.004(5) 0.008(6)
C46 0.077(6) 0.054(5) 0.062(6) -0.033(5) -0.006(4) 0.036(4)
C47 0.135(12) 0.071(8) 0.049(5) -0.026(5) 0.022(8) -0.047(8)

loop_
_atom_type_symbol
_atom_type_description
_atom_type_scat_dispersion_real
_atom_type_scat_dispersion_imag
_atom_type_scat_source
C C 0.0033 0.0016 'International Tables Vol C Tables 4.2.6.8 and 6.1.1.4'
H H 0.0000 0.0000 'International Tables Vol C Tables 4.2.6.8 and 6.1.1.4'
O O 0.0106 0.0060 'International Tables Vol C Tables 4.2.6.8 and 6.1.1.4'
N N 0.0061 0.0033 'International Tables Vol C Tables 4.2.6.8 and 6.1.1.4'

loop_
_geom_angle_atom_site_label_1
_geom_angle_atom_site_label_2
_geom_angle_atom_site_label_3
_geom_angle
C2 C1 C10 119.51(17)
C2 C1 C21 123.41(16)
C10 C1 C21 116.96(16)
C1 C2 C3 121.36(17)
C1 C2 H2 119.3
C3 C2 H2 119.3
C2 C3 C4 121.69(17)
C2 C3 C8 119.45(17)
C4 C3 C8 118.81(17)
C5 C4 C3 118.79(17)
C5 C4 H4 120.6
C3 C4 H4 120.6
C4 C5 C6 122.32(17)
C4 C5 C23 130.13(17)
C6 C5 C23 107.53(16)
C7 C6 C5 121.06(17)
C7 C6 C24 130.94(17)
C5 C6 C24 107.97(16)
C6 C7 C8 118.54(17)
C6 C7 H7 120.7
C8 C7 H7 120.7
C7 C8 C9 121.69(17)
C7 C8 C3 120.47(17)
C9 C8 C3 117.83(17)
C10 C9 C8 121.49(17)
C10 C9 H9 119.3
C8 C9 H9 119.3
C15 C14 C13 118.35(17)
C15 C14 H14 120.8
C13 C14 H14 120.8
C14 C15 C16 121.78(17)
C14 C15 C25 130.29(17)
C16 C15 C25 107.92(16)
C17 C16 C15 121.66(17)
C17 C16 C26 130.70(18)
C15 C16 C26 107.63(16)
C16 C17 C18 118.51(17)
C16 C17 H17 120.7
C18 C17 H17 120.7
C1 C21 C11 108.90(15)
C1 C21 H21 109.9
C11 C21 H21 109.9
C1 C21 H21A 109.9
C11 C21 H21A 109.9
H21 C21 H21A 108.3
C20 C22 C10 108.10(15)
C20 C22 H22 110.1
C10 C22 H22 110.1
C20 C22 H22A 110.1
C10 C22 H22A 110.1
H22 C22 H22A 108.4
O1 C23 N1 125.21(17)
O1 C23 C5 128.90(17)
N1 C23 C5 105.89(15)
C24 N1 C23 112.62(15)
C24 N1 C28 124.75(15)
C23 N1 C28 122.49(15)
O2 C24 N1 125.03(17)
O2 C24 C6 128.99(17)
N1 C24 C6 105.98(15)
O3 C25 N2 124.26(17)
O3 C25 C15 129.56(17)
N2 C25 C15 106.18(15)
C25 N2 C26 112.33(15)
C25 N2 C33 123.21(15)
C26 N2 C33 124.42(16)
O4 C26 N2 124.62(17)
O4 C26 C16 129.44(18)
N2 C26 C16 105.94(16)
C19 C18 C17 121.63(17)
C19 C18 C13 118.63(16)
C17 C18 C13 119.72(17)
C14 C13 C12 121.22(17)
C14 C13 C18 119.97(16)
C12 C13 C18 118.77(17)
C20 C19 C18 121.23(17)
C20 C19 H19 119.4
C18 C19 H19 119.4
C11 C12 C13 121.20(17)
C11 C12 H12 119.4
C13 C12 H12 119.4
C19 C20 C11 119.86(17)
C19 C20 C22 122.71(17)
C11 C20 C22 117.31(16)
C9 C10 C1 120.31(17)
C9 C10 C22 123.02(16)
C1 C10 C22 116.55(16)
C12 C11 C20 120.29(17)
C12 C11 C21 123.32(17)
C20 C11 C21 116.33(16)
C28 C27 C29 114.08(15)
C28 C27 H27 108.7
C29 C27 H27 108.7
C28 C27 H27A 108.7
C29 C27 H27A 108.7
H27 C27 H27A 107.6
N1 C28 C27 112.89(15)
N1 C28 H28 109.0
C27 C28 H28 109.0
N1 C28 H28A 109.0
C27 C28 H28A 109.0
H28 C28 H28A 107.8
C30 C29 C27 111.88(15)
C30 C29 H29 109.2
C27 C29 H29 109.2
C30 C29 H29A 109.2
C27 C29 H29A 109.2
H29 C29 H29A 107.9
C31 C30 C29 114.33(15)
C31 C30 H30 108.7
C29 C30 H30 108.7
C31 C30 H30A 108.7
C29 C30 H30A 108.7
H30 C30 H30A 107.6
C32 C31 C30 113.34(16)
C32 C31 H31 108.9
C30 C31 H31 108.9
C32 C31 H31A 108.9
C30 C31 H31A 108.9
H31 C31 H31A 107.7
C31 C32 H32 109.5
C31 C32 H32A 109.5
H32 C32 H32A 109.5
C31 C32 H32B 109.5
H32 C32 H32B 109.5
H32A C32 H32B 109.5
N2 C33 C34 113.02(16)
N2 C33 H33 109.0
C34 C33 H33 109.0
N2 C33 H33A 109.0
C34 C33 H33A 109.0
H33 C33 H33A 107.8
C33 C34 C35 111.66(16)
C33 C34 H34 109.3
C35 C34 H34 109.3
C33 C34 H34A 109.3
C35 C34 H34A 109.3
H34 C34 H34A 107.9
C34 C35 C36 113.23(16)
C34 C35 H35 108.9
C36 C35 H35 108.9
C34 C35 H35A 108.9
C36 C35 H35A 108.9
H35 C35 H35A 107.7
C37 C36 C35 113.50(16)
C37 C36 H36 108.9
C35 C36 H36 108.9
C37 C36 H36A 108.9
C35 C36 H36A 108.9
H36 C36 H36A 107.7
C36 C37 C38 113.22(16)
C36 C37 H37 108.9
C38 C37 H37 108.9
C36 C37 H37A 108.9
C38 C37 H37A 108.9
H37 C37 H37A 107.7
C37 C38 H38 109.5
C37 C38 H38A 109.5
H38 C38 H38A 109.5
C37 C38 H38B 109.5
H38 C38 H38B 109.5
H38A C38 H38B 109.5
C44 C49 C47 105.0(10)
C44 C49 H39 110.7
C47 C49 H39 110.7
C44 C49 H40 110.7
C47 C49 H40 110.7
H39 C49 H40 108.8
C49 C44 O5 109.3(10)
C49 C44 H41 109.8
O5 C44 H41 109.8
C49 C44 H42 109.8
O5 C44 H42 109.8
H41 C44 H42 108.3
C46 O5 C44 104.7(6)
O5 C46 C47 109.1(8)
O5 C46 H43 109.9
C47 C46 H43 109.9
O5 C46 H44 109.9
C47 C46 H44 109.9
H43 C46 H44 108.3
C46 C47 C49 103.8(10)
C46 C47 H45 111.0
C49 C47 H45 111.0
C46 C47 H46 111.0
C49 C47 H46 111.0
H45 C47 H46 109.0

loop_
_geom_bond_atom_site_label_1
_geom_bond_atom_site_label_2
_geom_bond_distance
C1 C2 1.375(3)
C1 C10 1.425(3)
C1 C21 1.517(3)
C2 C3 1.410(3)
C2 H2 0.9500
C3 C4 1.433(2)
C3 C8 1.436(3)
C4 C5 1.354(3)
C4 H4 0.9500
C5 C6 1.419(3)
C5 C23 1.493(3)
C6 C7 1.367(3)
C6 C24 1.489(3)
C7 C8 1.422(3)
C7 H7 0.9500
C8 C9 1.423(2)
C9 C10 1.370(3)
C9 H9 0.9500
C14 C15 1.369(3)
C14 C13 1.421(3)
C14 H14 0.9500
C15 C16 1.416(3)
C15 C25 1.484(3)
C16 C17 1.364(3)
C16 C26 1.490(3)
C17 C18 1.427(3)
C17 H17 0.9500
C21 C11 1.520(2)
C21 H21 0.9900
C21 H21A 0.9900
C22 C20 1.513(3)
C22 C10 1.522(2)
C22 H22 0.9900
C22 H22A 0.9900
C23 O1 1.215(2)
C23 N1 1.403(2)
N1 C24 1.396(2)
N1 C28 1.471(2)
C24 O2 1.221(2)
O3 C25 1.224(2)
C25 N2 1.397(2)
N2 C26 1.402(3)
N2 C33 1.468(2)
C26 O4 1.215(2)
C18 C19 1.422(3)
C18 C13 1.436(3)
C13 C12 1.423(2)
C19 C20 1.378(3)
C19 H19 0.9500
C12 C11 1.370(3)
C12 H12 0.9500
C20 C11 1.425(3)
C27 C28 1.529(3)
C27 C29 1.533(3)
C27 H27 0.9900
C27 H27A 0.9900
C28 H28 0.9900
C28 H28A 0.9900
C29 C30 1.530(3)
C29 H29 0.9900
C29 H29A 0.9900
C30 C31 1.527(3)
C30 H30 0.9900
C30 H30A 0.9900
C31 C32 1.526(3)
C31 H31 0.9900
C31 H31A 0.9900
C32 H32 0.9800
C32 H32A 0.9800
C32 H32B 0.9800
C33 C34 1.522(3)
C33 H33 0.9900
C33 H33A 0.9900
C34 C35 1.523(3)
C34 H34 0.9900
C34 H34A 0.9900
C35 C36 1.530(3)
C35 H35 0.9900
C35 H35A 0.9900
C36 C37 1.525(3)
C36 H36 0.9900
C36 H36A 0.9900
C37 C38 1.528(3)
C37 H37 0.9900
C37 H37A 0.9900
C38 H38 0.9800
C38 H38A 0.9800
C38 H38B 0.9800
C49 C44 1.395(17)
C49 C47 1.562(14)
C49 H39 0.9900
C49 H40 0.9900
C44 O5 1.439(13)
C44 H41 0.9900
C44 H42 0.9900
O5 C46 1.421(9)
C46 C47 1.429(18)
C46 H43 0.9900
C46 H44 0.9900
C47 H45 0.9900
C47 H46 0.9900

loop_
_geom_torsion_atom_site_label_1
_geom_torsion_atom_site_label_2
_geom_torsion_atom_site_label_3
_geom_torsion_atom_site_label_4
_geom_torsion
C10 C1 C2 C3 1.6(3)
C21 C1 C2 C3 -174.40(16)
C1 C2 C3 C4 177.77(17)
C1 C2 C3 C8 0.4(3)
C2 C3 C4 C5 -176.16(17)
C8 C3 C4 C5 1.3(2)
C3 C4 C5 C6 -1.2(3)
C3 C4 C5 C23 176.58(17)
C4 C5 C6 C7 0.4(3)
C23 C5 C6 C7 -177.79(16)
C4 C5 C6 C24 178.72(16)
C23 C5 C6 C24 0.51(19)
C5 C6 C7 C8 0.3(3)
C24 C6 C7 C8 -177.61(17)
C6 C7 C8 C9 178.46(17)
C6 C7 C8 C3 -0.1(3)
C2 C3 C8 C7 176.86(16)
C4 C3 C8 C7 -0.6(2)
C2 C3 C8 C9 -1.8(2)
C4 C3 C8 C9 -179.27(16)
C7 C8 C9 C10 -177.33(17)
C3 C8 C9 C10 1.3(3)
C13 C14 C15 C16 0.7(3)
C13 C14 C15 C25 -178.35(17)
C14 C15 C16 C17 -0.9(3)
C25 C15 C16 C17 178.36(17)
C14 C15 C16 C26 -179.58(17)
C25 C15 C16 C26 -0.3(2)
C15 C16 C17 C18 0.7(3)
C26 C16 C17 C18 179.05(18)
C2 C1 C21 C11 132.07(18)
C10 C1 C21 C11 -44.0(2)
C4 C5 C23 O1 0.0(3)
C6 C5 C23 O1 178.00(18)
C4 C5 C23 N1 -179.29(18)
C6 C5 C23 N1 -1.28(19)
O1 C23 N1 C24 -177.68(17)
C5 C23 N1 C24 1.64(19)
O1 C23 N1 C28 -1.9(3)
C5 C23 N1 C28 177.46(15)
C23 N1 C24 O2 178.23(17)
C28 N1 C24 O2 2.5(3)
C23 N1 C24 C6 -1.33(19)
C28 N1 C24 C6 -177.04(15)
C7 C6 C24 O2 -1.0(3)
C5 C6 C24 O2 -179.09(18)
C7 C6 C24 N1 178.53(18)
C5 C6 C24 N1 0.45(19)
C14 C15 C25 O3 -0.5(3)
C16 C15 C25 O3 -179.70(19)
C14 C15 C25 N2 179.87(19)
C16 C15 C25 N2 0.72(19)
O3 C25 N2 C26 179.53(17)
C15 C25 N2 C26 -0.9(2)
O3 C25 N2 C33 2.0(3)
C15 C25 N2 C33 -178.43(15)
C25 N2 C26 O4 -178.89(18)
C33 N2 C26 O4 -1.4(3)
C25 N2 C26 C16 0.7(2)
C33 N2 C26 C16 178.19(16)
C17 C16 C26 O4 0.8(3)
C15 C16 C26 O4 179.35(19)
C17 C16 C26 N2 -178.71(19)
C15 C16 C26 N2 -0.2(2)
C16 C17 C18 C19 -178.74(17)
C16 C17 C18 C13 -0.4(3)
C15 C14 C13 C12 177.34(17)
C15 C14 C13 C18 -0.4(3)
C19 C18 C13 C14 178.64(16)
C17 C18 C13 C14 0.2(3)
C19 C18 C13 C12 0.9(3)
C17 C18 C13 C12 -177.55(17)
C17 C18 C19 C20 177.61(17)
C13 C18 C19 C20 -0.8(3)
C14 C13 C12 C11 -177.74(17)
C18 C13 C12 C11 0.0(3)
C18 C19 C20 C11 -0.2(3)
C18 C19 C20 C22 -176.13(16)
C10 C22 C20 C19 130.24(19)
C10 C22 C20 C11 -45.8(2)
C8 C9 C10 C1 0.6(3)
C8 C9 C10 C22 176.63(16)
C2 C1 C10 C9 -2.1(3)
C21 C1 C10 C9 174.14(16)
C2 C1 C10 C22 -178.35(16)
C21 C1 C10 C22 -2.1(2)
C20 C22 C10 C9 -129.30(18)
C20 C22 C10 C1 46.9(2)
C13 C12 C11 C20 -1.0(3)
C13 C12 C11 C21 176.07(17)
C19 C20 C11 C12 1.1(3)
C22 C20 C11 C12 177.25(16)
C19 C20 C11 C21 -176.17(16)
C22 C20 C11 C21 0.0(2)
C1 C21 C11 C12 -132.05(18)
C1 C21 C11 C20 45.1(2)
C24 N1 C28 C27 -104.68(19)
C23 N1 C28 C27 80.0(2)
C29 C27 C28 N1 67.9(2)
C28 C27 C29 C30 177.65(15)
C27 C29 C30 C31 -177.19(16)
C29 C30 C31 C32 179.25(16)
C25 N2 C33 C34 -72.9(2)
C26 N2 C33 C34 109.8(2)
N2 C33 C34 C35 -179.18(16)
C33 C34 C35 C36 -178.36(17)
C34 C35 C36 C37 -178.81(17)
C35 C36 C37 C38 -179.88(17)
C47 C49 C44 O5 17.3(14)
C49 C44 O5 C46 -28.3(11)
C44 O5 C46 C47 28.1(10)
O5 C46 C47 C49 -17.3(12)
C44 C49 C47 C46 -0.1(15)
